data_7006204
loop_
_publ_author_name
'Ishiwata, Koji'
'Kuwata, Shigeki'
'Ikariya, Takao'

_publ_section_title
;
 Silylenediamido [(CH3)2Si(NTs)2(2-); Ts = p-CH3C6H4SO2] complexes of
 iridium: synthesis, structures and facile Si-N bond cleavage.
;
_journal_issue 33
_journal_name_full 'Dalton transactions (Cambridge, England : 2003)'
_journal_page_first 3606
_journal_page_last 3608
_journal_paper_doi 10.1039/b709930b
_journal_year 2007
_chemical_formula_moiety 'C42 H46 Ir N2 O4 P S2, C H2 Cl2 '
_chemical_formula_sum 'C43 H48 Cl2 Ir N2 O4 P S2'
_chemical_formula_weight 1015.08
_space_group_IT_number 61
_symmetry_cell_setting orthorhombic
_symmetry_Int_Tables_number 61
_symmetry_space_group_name_Hall '-P 2ac 2ab'
_symmetry_space_group_name_H-M 'P b c a'
_cell_angle_alpha 90.0000
_cell_angle_beta 90.0000
_cell_angle_gamma 90.0000
_cell_formula_units_Z 8
_cell_length_a 14.832(5)
_cell_length_b 19.130(7)
_cell_length_c 30.389(11)
_cell_measurement_reflns_used 17674
_cell_measurement_temperature 193.1
_cell_measurement_theta_max 29.1
_cell_measurement_theta_min 2.8
_cell_volume 8622(5)
_computing_cell_refinement CrystalClear
_computing_data_collection CrystalClear
_computing_data_reduction CrystalStructure
_computing_publication_material 'CrystalStructure 3.8'
_computing_structure_refinement CRYSTALS
_computing_structure_solution SIR2002
_diffrn_detector_area_resol_mean 7.31
_diffrn_measured_fraction_theta_full 0.997
_diffrn_measured_fraction_theta_max 0.938
_diffrn_measurement_device_type 'Rigaku Saturn'
_diffrn_measurement_method \w
_diffrn_radiation_type 'Mo K\a'
_diffrn_radiation_wavelength 0.71070
_diffrn_reflns_av_R_equivalents 0.091
_diffrn_reflns_limit_h_max 19
_diffrn_reflns_limit_h_min -19
_diffrn_reflns_limit_k_max 25
_diffrn_reflns_limit_k_min -26
_diffrn_reflns_limit_l_max 41
_diffrn_reflns_limit_l_min -40
_diffrn_reflns_number 88525
_diffrn_reflns_theta_full 27.50
_diffrn_reflns_theta_max 29.23
_exptl_absorpt_coefficient_mu 3.406
_exptl_absorpt_correction_T_max 0.506
_exptl_absorpt_correction_T_min 0.348
_exptl_absorpt_correction_type multi-scan
_exptl_absorpt_process_details 'Jacobson, R. (1998) Private communication'
_exptl_crystal_colour yellow
_exptl_crystal_density_diffrn 1.564
_exptl_crystal_density_method 'not measured'
_exptl_crystal_description block
_exptl_crystal_F_000 4080.00
_exptl_crystal_size_max 0.50
_exptl_crystal_size_mid 0.30
_exptl_crystal_size_min 0.20
_refine_diff_density_max 3.68
_refine_diff_density_min -2.16
_refine_ls_extinction_method none
_refine_ls_goodness_of_fit_ref 1.000
_refine_ls_hydrogen_treatment constr
_refine_ls_number_parameters 542
_refine_ls_number_reflns 9869
_refine_ls_R_factor_gt 0.0382
_refine_ls_shift/su_max 0.0000
_refine_ls_structure_factor_coef Fsqd
_refine_ls_weighting_details 'w = 1/[0.0009Fo^2^ + 0.6000\s(Fo^2^)]/(4Fo^2^)'
_refine_ls_weighting_scheme calc
_refine_ls_wR_factor_ref 0.1386
_reflns_number_gt 5836
_reflns_number_total 9870
_reflns_threshold_expression F^2^>2.0\s(F^2^)
_cod_data_source_file b709930b.txt
_cod_data_source_block '__5.CH2Cl2'
_cod_original_cell_volume 8623(5)
_cod_original_formula_sum 'C43 H48 Cl2 Ir N2 O4 P S2 '
_cod_database_code 7006204

loop_
_symmetry_equiv_pos_site_id
_symmetry_equiv_pos_as_xyz
1 +X,+Y,+Z
2 1/2-X,1/2+Y,+Z
3 +X,1/2-Y,1/2+Z
4 1/2-X,-Y,1/2+Z
5 -X,-Y,-Z
6 1/2+X,1/2-Y,-Z
7 -X,1/2+Y,1/2-Z
8 1/2+X,+Y,1/2-Z

loop_
_atom_site_label
_atom_site_type_symbol
_atom_site_fract_x
_atom_site_fract_y
_atom_site_fract_z
_atom_site_U_iso_or_equiv
_atom_site_adp_type
_atom_site_occupancy
_atom_site_symmetry_multiplicity
_atom_site_calc_flag
_atom_site_refinement_flags
_atom_site_disorder_assembly
_atom_site_disorder_group
Ir(1) Ir 0.68517(2) 0.245810(10) 0.075080(10) 0.01909(6) Uani 1.00 1 d . . .
Cl(1) Cl 1.07706(19) 0.2942(2) 0.15911(10) 0.0843(10) Uani 1.00 1 d . . .
Cl(2) Cl 0.9293(2) 0.22686(17) 0.20651(9) 0.0801(10) Uani 1.00 1 d . . .
S(1) S 0.50760(11) 0.33095(9) 0.03451(6) 0.0249(4) Uani 1.00 1 d . . .
S(2) S 0.75048(12) 0.38050(9) 0.13876(5) 0.0259(4) Uani 1.00 1 d . . .
P(1) P 0.58615(11) 0.18463(9) 0.11957(5) 0.0211(4) Uani 1.00 1 d . . .
O(1) O 0.5308(3) 0.3587(2) -0.00818(16) 0.0384(15) Uani 1.00 1 d . . .
O(2) O 0.4611(3) 0.2645(2) 0.03457(17) 0.0319(13) Uani 1.00 1 d . . .
O(3) O 0.8376(3) 0.3866(2) 0.16029(18) 0.0396(15) Uani 1.00 1 d . . .
O(4) O 0.7383(3) 0.4166(2) 0.09774(15) 0.0323(14) Uani 1.00 1 d . . .
N(1) N 0.5895(3) 0.3281(2) 0.06785(17) 0.0246(14) Uani 1.00 1 d . . .
N(2) N 0.7230(3) 0.3012(2) 0.13376(17) 0.0237(14) Uani 1.00 1 d . . .
C(1) C 0.4339(4) 0.3936(3) 0.0579(2) 0.0249(17) Uani 1.00 1 d . . .
C(2) C 0.4544(5) 0.4649(4) 0.0554(2) 0.039(2) Uani 1.00 1 d . . .
C(3) C 0.3985(6) 0.5130(4) 0.0754(2) 0.043(2) Uani 1.00 1 d . . .
C(4) C 0.3212(5) 0.4925(4) 0.0976(2) 0.038(2) Uani 1.00 1 d . . .
C(5) C 0.3006(5) 0.4225(4) 0.0984(2) 0.042(2) Uani 1.00 1 d . . .
C(6) C 0.3563(5) 0.3725(4) 0.0787(2) 0.036(2) Uani 1.00 1 d . . .
C(7) C 0.2626(6) 0.5457(5) 0.1206(3) 0.063(3) Uani 1.00 1 d . . .
C(8) C 0.6734(5) 0.4190(4) 0.1763(2) 0.032(2) Uani 1.00 1 d . . .
C(9) C 0.6864(6) 0.4112(4) 0.2208(2) 0.050(2) Uani 1.00 1 d . . .
C(10) C 0.6226(10) 0.4401(5) 0.2496(3) 0.078(4) Uani 1.00 1 d . . .
C(11) C 0.5487(9) 0.4763(5) 0.2343(4) 0.080(4) Uani 1.00 1 d . . .
C(12) C 0.5372(6) 0.4835(4) 0.1905(4) 0.062(3) Uani 1.00 1 d . . .
C(13) C 0.5992(5) 0.4544(4) 0.1609(3) 0.042(2) Uani 1.00 1 d . . .
C(14) C 0.4817(11) 0.5051(7) 0.2686(5) 0.161(7) Uani 1.00 1 d . . .
C(15) C 0.7587(4) 0.2737(3) 0.0133(2) 0.0266(17) Uani 1.00 1 d . . .
C(16) C 0.7045(4) 0.2110(3) 0.0074(2) 0.0276(18) Uani 1.00 1 d . . .
C(17) C 0.7391(4) 0.1580(3) 0.0352(2) 0.0281(18) Uani 1.00 1 d . . .
C(18) C 0.8111(4) 0.1877(4) 0.0612(2) 0.0318(19) Uani 1.00 1 d . . .
C(19) C 0.8231(4) 0.2586(4) 0.0463(2) 0.0289(18) Uani 1.00 1 d . . .
C(20) C 0.7513(5) 0.3409(4) -0.0118(2) 0.043(2) Uani 1.00 1 d . . .
C(21) C 0.6369(5) 0.2009(4) -0.0290(2) 0.035(2) Uani 1.00 1 d . . .
C(22) C 0.7161(5) 0.0817(4) 0.0329(2) 0.042(2) Uani 1.00 1 d . . .
C(23) C 0.8774(5) 0.1497(5) 0.0895(2) 0.047(2) Uani 1.00 1 d . . .
C(24) C 0.8963(5) 0.3073(5) 0.0615(2) 0.049(2) Uani 1.00 1 d . . .
C(25) C 0.5414(4) 0.1024(3) 0.0975(2) 0.0243(17) Uani 1.00 1 d . . .
C(26) C 0.4891(4) 0.1062(3) 0.0595(2) 0.0295(19) Uani 1.00 1 d . . .
C(27) C 0.4502(5) 0.0468(3) 0.0431(2) 0.036(2) Uani 1.00 1 d . . .
C(28) C 0.4622(6) -0.0177(4) 0.0636(2) 0.043(2) Uani 1.00 1 d . . .
C(29) C 0.5144(5) -0.0219(4) 0.1008(3) 0.043(2) Uani 1.00 1 d . . .
C(30) C 0.5548(5) 0.0383(3) 0.1180(2) 0.033(2) Uani 1.00 1 d . . .
C(31) C 0.4833(4) 0.2275(3) 0.1402(2) 0.0230(16) Uani 1.00 1 d . . .
C(32) C 0.4902(4) 0.2939(3) 0.1592(2) 0.0274(18) Uani 1.00 1 d . . .
C(33) C 0.4169(5) 0.3233(4) 0.1800(2) 0.034(2) Uani 1.00 1 d . . .
C(34) C 0.3344(5) 0.2894(4) 0.1805(2) 0.039(2) Uani 1.00 1 d . . .
C(35) C 0.3263(5) 0.2249(4) 0.1608(2) 0.039(2) Uani 1.00 1 d . . .
C(36) C 0.4014(4) 0.1935(4) 0.1410(2) 0.033(2) Uani 1.00 1 d . . .
C(37) C 0.6414(4) 0.1590(3) 0.1712(2) 0.0246(17) Uani 1.00 1 d . . .
C(38) C 0.6124(6) 0.1806(4) 0.2123(2) 0.054(2) Uani 1.00 1 d . . .
C(39) C 0.6612(8) 0.1619(5) 0.2497(3) 0.075(3) Uani 1.00 1 d . . .
C(40) C 0.7386(7) 0.1224(4) 0.2465(2) 0.057(2) Uani 1.00 1 d . . .
C(41) C 0.7663(5) 0.1004(4) 0.2066(2) 0.038(2) Uani 1.00 1 d . . .
C(42) C 0.7188(5) 0.1187(4) 0.1691(2) 0.037(2) Uani 1.00 1 d . . .
C(43) C 0.9961(6) 0.3006(5) 0.2010(3) 0.064(3) Uani 1.00 1 d . . .
H(1) H 0.5059 0.4801 0.0395 0.046 Uiso 1.00 1 c R . .
H(2) H 0.4140 0.5611 0.0744 0.052 Uiso 1.00 1 c R . .
H(3) H 0.2471 0.4076 0.1128 0.051 Uiso 1.00 1 c R . .
H(4) H 0.3403 0.3244 0.0795 0.043 Uiso 1.00 1 c R . .
H(5) H 0.2824 0.5505 0.1501 0.075 Uiso 1.00 1 c R . .
H(6) H 0.2016 0.5307 0.1203 0.075 Uiso 1.00 1 c R . .
H(7) H 0.2675 0.5894 0.1060 0.075 Uiso 1.00 1 c R . .
H(8) H 0.7372 0.3866 0.2319 0.060 Uiso 1.00 1 c R . .
H(9) H 0.6304 0.4346 0.2804 0.094 Uiso 1.00 1 c R . .
H(10) H 0.4868 0.5087 0.1796 0.075 Uiso 1.00 1 c R . .
H(11) H 0.5897 0.4593 0.1302 0.050 Uiso 1.00 1 c R . .
H(12) H 0.4365 0.4710 0.2741 0.193 Uiso 1.00 1 c R . .
H(13) H 0.4545 0.5464 0.2576 0.193 Uiso 1.00 1 c R . .
H(14) H 0.5124 0.5154 0.2953 0.193 Uiso 1.00 1 c R . .
H(15) H 0.7950 0.3731 -0.0012 0.052 Uiso 1.00 1 c R . .
H(16) H 0.7618 0.3320 -0.0422 0.052 Uiso 1.00 1 c R . .
H(17) H 0.6927 0.3601 -0.0082 0.052 Uiso 1.00 1 c R . .
H(18) H 0.6307 0.2431 -0.0452 0.043 Uiso 1.00 1 c R . .
H(19) H 0.6573 0.1649 -0.0481 0.043 Uiso 1.00 1 c R . .
H(20) H 0.5801 0.1881 -0.0169 0.043 Uiso 1.00 1 c R . .
H(21) H 0.6706 0.0746 0.0114 0.050 Uiso 1.00 1 c R . .
H(22) H 0.7684 0.0560 0.0251 0.050 Uiso 1.00 1 c R . .
H(23) H 0.6947 0.0662 0.0607 0.050 Uiso 1.00 1 c R . .
H(24) H 0.8595 0.1022 0.0915 0.056 Uiso 1.00 1 c R . .
H(25) H 0.9359 0.1524 0.0768 0.056 Uiso 1.00 1 c R . .
H(26) H 0.8784 0.1699 0.1180 0.056 Uiso 1.00 1 c R . .
H(27) H 0.9327 0.2837 0.0825 0.058 Uiso 1.00 1 c R . .
H(28) H 0.9325 0.3210 0.0372 0.058 Uiso 1.00 1 c R . .
H(29) H 0.8703 0.3475 0.0747 0.058 Uiso 1.00 1 c R . .
H(30) H 0.4799 0.1498 0.0451 0.035 Uiso 1.00 1 c R . .
H(31) H 0.4157 0.0492 0.0168 0.044 Uiso 1.00 1 c R . .
H(32) H 0.4335 -0.0583 0.0523 0.052 Uiso 1.00 1 c R . .
H(33) H 0.5236 -0.0659 0.1147 0.052 Uiso 1.00 1 c R . .
H(34) H 0.5910 0.0353 0.1437 0.040 Uiso 1.00 1 c R . .
H(35) H 0.5456 0.3188 0.1577 0.033 Uiso 1.00 1 c R . .
H(36) H 0.4231 0.3673 0.1942 0.041 Uiso 1.00 1 c R . .
H(37) H 0.2837 0.3105 0.1942 0.047 Uiso 1.00 1 c R . .
H(38) H 0.2696 0.2018 0.1606 0.047 Uiso 1.00 1 c R . .
H(39) H 0.3957 0.1485 0.1281 0.040 Uiso 1.00 1 c R . .
H(40) H 0.5596 0.2084 0.2151 0.065 Uiso 1.00 1 c R . .
H(41) H 0.6404 0.1765 0.2778 0.090 Uiso 1.00 1 c R . .
H(42) H 0.7716 0.1106 0.2722 0.068 Uiso 1.00 1 c R . .
H(43) H 0.8187 0.0721 0.2041 0.045 Uiso 1.00 1 c R . .
H(44) H 0.7401 0.1036 0.1412 0.044 Uiso 1.00 1 c R . .
H(45) H 1.0267 0.3083 0.2280 0.076 Uiso 1.00 1 c R . .
H(46) H 0.9585 0.3396 0.1948 0.076 Uiso 1.00 1 c R . .

loop_
_atom_site_aniso_label
_atom_site_aniso_U_11
_atom_site_aniso_U_22
_atom_site_aniso_U_33
_atom_site_aniso_U_12
_atom_site_aniso_U_13
_atom_site_aniso_U_23
Ir(1) 0.01559(12) 0.02282(14) 0.01886(13) -0.00018(11) 0.00057(9) -0.00254(11)
Cl(1) 0.0540(17) 0.119(2) 0.0796(19) 0.0048(17) 0.0012(14) 0.0245(19)
Cl(2) 0.085(2) 0.091(2) 0.0642(16) -0.0350(17) -0.0167(15) 0.0072(15)
S(1) 0.0216(8) 0.0261(8) 0.0269(8) 0.0016(6) -0.0023(6) -0.0006(6)
S(2) 0.0233(8) 0.0276(9) 0.0269(8) -0.0052(7) -0.0001(7) -0.0035(6)
P(1) 0.0200(8) 0.0210(8) 0.0225(8) -0.0016(6) 0.0011(6) -0.0027(6)
O(1) 0.034(3) 0.050(3) 0.031(2) 0.008(2) -0.002(2) 0.005(2)
O(2) 0.023(2) 0.028(2) 0.045(3) 0.001(2) -0.008(2) -0.004(2)
O(3) 0.028(2) 0.041(3) 0.049(3) -0.013(2) -0.009(2) -0.003(2)
O(4) 0.035(3) 0.034(2) 0.028(2) -0.007(2) 0.003(2) 0.001(2)
N(1) 0.022(2) 0.028(3) 0.023(2) 0.004(2) -0.003(2) 0.004(2)
N(2) 0.024(2) 0.022(2) 0.024(2) -0.002(2) -0.002(2) -0.002(2)
C(1) 0.023(3) 0.025(3) 0.026(3) 0.003(2) -0.004(2) 0.001(2)
C(2) 0.036(4) 0.038(4) 0.042(4) 0.003(3) 0.003(3) 0.007(3)
C(3) 0.052(5) 0.023(3) 0.053(5) 0.006(3) -0.001(4) 0.000(3)
C(4) 0.039(4) 0.040(4) 0.036(4) 0.019(3) -0.005(3) -0.006(3)
C(5) 0.023(4) 0.053(5) 0.051(5) 0.007(3) 0.008(3) 0.006(4)
C(6) 0.028(3) 0.035(4) 0.045(4) 0.005(3) 0.000(3) 0.002(3)
C(7) 0.059(6) 0.060(6) 0.069(6) 0.029(5) 0.004(5) -0.011(5)
C(8) 0.040(4) 0.028(3) 0.030(3) -0.009(3) 0.011(3) -0.010(2)
C(9) 0.078(7) 0.036(4) 0.036(4) -0.003(4) 0.013(4) -0.002(3)
C(10) 0.129(11) 0.061(7) 0.044(5) -0.031(7) 0.036(6) -0.012(5)
C(11) 0.093(9) 0.043(6) 0.105(10) -0.015(6) 0.058(8) -0.026(6)
C(12) 0.047(6) 0.032(5) 0.107(8) -0.004(4) 0.021(5) -0.024(5)
C(13) 0.033(4) 0.035(4) 0.057(5) 0.001(3) 0.009(3) -0.011(3)
C(14) 0.208(18) 0.106(12) 0.168(15) 0.009(12) 0.156(14) -0.024(11)
C(15) 0.019(3) 0.032(3) 0.029(3) 0.001(2) 0.006(2) -0.005(2)
C(16) 0.024(3) 0.029(3) 0.029(3) 0.000(2) 0.007(2) -0.004(2)
C(17) 0.024(3) 0.037(4) 0.024(3) 0.007(3) 0.006(2) -0.004(2)
C(18) 0.022(3) 0.048(4) 0.026(3) 0.008(3) 0.007(2) -0.007(3)
C(19) 0.015(2) 0.047(4) 0.025(3) -0.002(3) 0.007(2) -0.009(3)
C(20) 0.038(4) 0.040(4) 0.051(4) -0.007(3) 0.007(4) 0.012(3)
C(21) 0.033(4) 0.049(4) 0.025(3) 0.007(3) 0.001(3) -0.011(3)
C(22) 0.043(4) 0.035(4) 0.047(4) 0.008(3) 0.011(3) -0.015(3)
C(23) 0.028(4) 0.082(6) 0.030(4) 0.022(4) 0.004(3) 0.005(4)
C(24) 0.018(3) 0.081(6) 0.047(4) -0.012(4) 0.009(3) -0.023(4)
C(25) 0.022(3) 0.019(3) 0.032(3) -0.001(2) 0.004(2) -0.004(2)
C(26) 0.027(3) 0.026(3) 0.036(3) 0.004(3) -0.002(3) -0.004(3)
C(27) 0.039(4) 0.028(4) 0.042(4) 0.001(3) -0.005(3) -0.009(3)
C(28) 0.052(5) 0.022(3) 0.056(5) -0.001(3) -0.013(4) -0.008(3)
C(29) 0.044(5) 0.022(3) 0.064(5) -0.002(3) -0.001(4) -0.001(3)
C(30) 0.035(4) 0.025(3) 0.040(4) -0.001(3) -0.000(3) -0.003(3)
C(31) 0.021(3) 0.024(3) 0.024(3) -0.001(2) 0.006(2) -0.001(2)
C(32) 0.021(3) 0.026(3) 0.036(3) -0.001(2) 0.002(2) -0.001(3)
C(33) 0.036(4) 0.029(4) 0.038(4) 0.002(3) 0.004(3) -0.011(3)
C(34) 0.021(3) 0.048(5) 0.047(4) 0.005(3) 0.012(3) -0.008(3)
C(35) 0.025(4) 0.042(4) 0.051(4) -0.007(3) 0.016(3) -0.009(3)
C(36) 0.026(3) 0.033(4) 0.041(4) -0.008(3) 0.007(3) -0.007(3)
C(37) 0.026(3) 0.016(3) 0.032(3) -0.002(2) -0.005(2) -0.002(2)
C(38) 0.067(6) 0.064(6) 0.032(4) 0.041(5) -0.003(4) -0.005(4)
C(39) 0.104(9) 0.092(8) 0.029(4) 0.049(7) -0.003(5) -0.012(5)
C(40) 0.084(7) 0.053(5) 0.035(4) 0.027(5) -0.019(4) -0.007(4)
C(41) 0.035(4) 0.037(4) 0.042(4) 0.007(3) -0.007(3) 0.008(3)
C(42) 0.033(4) 0.044(4) 0.034(4) 0.004(3) 0.003(3) -0.003(3)
C(43) 0.049(6) 0.076(7) 0.066(6) -0.003(5) -0.011(5) -0.007(5)

loop_
_atom_type_symbol
_atom_type_description
_atom_type_scat_dispersion_real
_atom_type_scat_dispersion_imag
_atom_type_scat_source
C C 0.003 0.002
;
International Tables for Crystallography
(1992, Vol. C, Tables 4.2.6.8 and 6.1.1.4)
;
H H 0.000 0.000
;
International Tables for Crystallography
(1992, Vol. C, Table 6.1.1.4)
;
Ir Ir -1.444 7.990
;
International Tables for Crystallography
(1992, Vol. C, Tables 4.2.6.8 and 6.1.1.4)
;
N N 0.006 0.003
;
International Tables for Crystallography
(1992, Vol. C, Tables 4.2.6.8 and 6.1.1.4)
;
O O 0.011 0.006
;
International Tables for Crystallography
(1992, Vol. C, Tables 4.2.6.8 and 6.1.1.4)
;
P P 0.102 0.094
;
International Tables for Crystallography
(1992, Vol. C, Tables 4.2.6.8 and 6.1.1.4)
;
S S 0.125 0.123
;
International Tables for Crystallography
(1992, Vol. C, Tables 4.2.6.8 and 6.1.1.4)
;
Cl Cl 0.148 0.159
;
International Tables for Crystallography
(1992, Vol. C, Tables 4.2.6.8 and 6.1.1.4)
;

loop_
_geom_angle_atom_site_label_1
_geom_angle_atom_site_label_2
_geom_angle_atom_site_label_3
_geom_angle
_geom_angle_publ_flag
_geom_angle_site_symmetry_1
_geom_angle_site_symmetry_2
_geom_angle_site_symmetry_3
P(1) Ir(1) N(1) 90.65(15) yes . . .
P(1) Ir(1) N(2) 85.99(14) yes . . .
P(1) Ir(1) C(15) 157.03(18) yes . . .
P(1) Ir(1) C(16) 118.71(19) yes . . .
P(1) Ir(1) C(17) 99.49(18) yes . . .
P(1) Ir(1) C(18) 113.1(2) yes . . .
P(1) Ir(1) C(19) 149.75(19) yes . . .
N(1) Ir(1) N(2) 84.0(2) yes . . .
N(1) Ir(1) C(15) 93.6(2) yes . . .
N(1) Ir(1) C(16) 102.4(2) yes . . .
N(1) Ir(1) C(17) 138.0(2) yes . . .
N(1) Ir(1) C(18) 155.9(2) yes . . .
N(1) Ir(1) C(19) 119.2(2) yes . . .
N(2) Ir(1) C(15) 116.9(2) yes . . .
N(2) Ir(1) C(16) 154.0(2) yes . . .
N(2) Ir(1) C(17) 137.0(2) yes . . .
N(2) Ir(1) C(18) 100.7(2) yes . . .
N(2) Ir(1) C(19) 91.8(2) yes . . .
C(15) Ir(1) C(16) 38.4(2) yes . . .
C(15) Ir(1) C(17) 63.0(2) yes . . .
C(15) Ir(1) C(18) 63.2(2) yes . . .
C(15) Ir(1) C(19) 36.9(2) yes . . .
C(16) Ir(1) C(17) 37.6(2) yes . . .
C(16) Ir(1) C(18) 63.7(2) yes . . .
C(16) Ir(1) C(19) 62.9(2) yes . . .
C(17) Ir(1) C(18) 38.0(2) yes . . .
C(17) Ir(1) C(19) 62.6(2) yes . . .
C(18) Ir(1) C(19) 37.8(2) yes . . .
O(1) S(1) O(2) 116.0(3) yes . . .
O(1) S(1) N(1) 113.9(3) yes . . .
O(1) S(1) C(1) 105.0(3) yes . . .
O(2) S(1) N(1) 109.6(2) yes . . .
O(2) S(1) C(1) 107.5(3) yes . . .
N(1) S(1) C(1) 103.9(3) yes . . .
O(3) S(2) O(4) 117.7(3) yes . . .
O(3) S(2) N(2) 110.5(3) yes . . .
O(3) S(2) C(8) 104.5(3) yes . . .
O(4) S(2) N(2) 110.2(2) yes . . .
O(4) S(2) C(8) 106.1(3) yes . . .
N(2) S(2) C(8) 107.1(3) yes . . .
Ir(1) P(1) C(25) 116.8(2) yes . . .
Ir(1) P(1) C(31) 120.0(2) yes . . .
Ir(1) P(1) C(37) 110.5(2) yes . . .
C(25) P(1) C(31) 101.9(3) yes . . .
C(25) P(1) C(37) 104.2(3) yes . . .
C(31) P(1) C(37) 101.4(3) yes . . .
Ir(1) N(1) S(1) 127.1(3) yes . . .
Ir(1) N(2) S(2) 128.4(3) yes . . .
S(1) C(1) C(2) 120.3(5) yes . . .
S(1) C(1) C(6) 120.2(5) yes . . .
C(2) C(1) C(6) 119.6(6) yes . . .
C(1) C(2) C(3) 119.7(7) yes . . .
C(2) C(3) C(4) 121.6(7) yes . . .
C(3) C(4) C(5) 117.9(7) yes . . .
C(3) C(4) C(7) 120.7(7) yes . . .
C(5) C(4) C(7) 121.4(7) yes . . .
C(4) C(5) C(6) 121.9(7) yes . . .
C(1) C(6) C(5) 119.4(7) yes . . .
S(2) C(8) C(9) 119.8(6) yes . . .
S(2) C(8) C(13) 120.1(5) yes . . .
C(9) C(8) C(13) 120.1(7) yes . . .
C(8) C(9) C(10) 118.3(8) yes . . .
C(9) C(10) C(11) 121.7(10) yes . . .
C(10) C(11) C(12) 119.0(11) yes . . .
C(10) C(11) C(14) 117.6(12) yes . . .
C(12) C(11) C(14) 123.4(12) yes . . .
C(11) C(12) C(13) 120.6(9) yes . . .
C(8) C(13) C(12) 120.2(8) yes . . .
Ir(1) C(15) C(16) 68.7(3) yes . . .
Ir(1) C(15) C(19) 71.6(3) yes . . .
Ir(1) C(15) C(20) 126.6(5) yes . . .
C(16) C(15) C(19) 107.0(6) yes . . .
C(16) C(15) C(20) 127.2(6) yes . . .
C(19) C(15) C(20) 125.8(6) yes . . .
Ir(1) C(16) C(15) 72.9(3) yes . . .
Ir(1) C(16) C(17) 72.7(3) yes . . .
Ir(1) C(16) C(21) 130.1(4) yes . . .
C(15) C(16) C(17) 108.4(5) yes . . .
C(15) C(16) C(21) 124.4(6) yes . . .
C(17) C(16) C(21) 126.0(6) yes . . .
Ir(1) C(17) C(16) 69.8(4) yes . . .
Ir(1) C(17) C(18) 70.8(4) yes . . .
Ir(1) C(17) C(22) 132.8(5) yes . . .
C(16) C(17) C(18) 108.2(6) yes . . .
C(16) C(17) C(22) 125.9(6) yes . . .
C(18) C(17) C(22) 125.2(6) yes . . .
Ir(1) C(18) C(17) 71.2(3) yes . . .
Ir(1) C(18) C(19) 72.0(3) yes . . .
Ir(1) C(18) C(23) 133.6(5) yes . . .
C(17) C(18) C(19) 106.8(6) yes . . .
C(17) C(18) C(23) 127.6(7) yes . . .
C(19) C(18) C(23) 123.8(6) yes . . .
Ir(1) C(19) C(15) 71.5(3) yes . . .
Ir(1) C(19) C(18) 70.2(3) yes . . .
Ir(1) C(19) C(24) 127.5(5) yes . . .
C(15) C(19) C(18) 109.3(6) yes . . .
C(15) C(19) C(24) 125.5(6) yes . . .
C(18) C(19) C(24) 125.1(6) yes . . .
P(1) C(25) C(26) 117.3(5) yes . . .
P(1) C(25) C(30) 122.8(5) yes . . .
C(26) C(25) C(30) 119.8(6) yes . . .
C(25) C(26) C(27) 119.5(6) yes . . .
C(26) C(27) C(28) 121.3(7) yes . . .
C(27) C(28) C(29) 119.5(7) yes . . .
C(28) C(29) C(30) 120.0(7) yes . . .
C(25) C(30) C(29) 119.9(7) yes . . .
P(1) C(31) C(32) 118.9(5) yes . . .
P(1) C(31) C(36) 121.8(5) yes . . .
C(32) C(31) C(36) 119.0(6) yes . . .
C(31) C(32) C(33) 120.1(6) yes . . .
C(32) C(33) C(34) 120.7(7) yes . . .
C(33) C(34) C(35) 119.5(7) yes . . .
C(34) C(35) C(36) 120.1(7) yes . . .
C(31) C(36) C(35) 120.5(6) yes . . .
P(1) C(37) C(38) 123.6(5) yes . . .
P(1) C(37) C(42) 118.8(5) yes . . .
C(38) C(37) C(42) 117.6(6) yes . . .
C(37) C(38) C(39) 119.9(8) yes . . .
C(38) C(39) C(40) 121.0(8) yes . . .
C(39) C(40) C(41) 119.3(8) yes . . .
C(40) C(41) C(42) 120.4(7) yes . . .
C(37) C(42) C(41) 121.8(7) yes . . .
Cl(1) C(43) Cl(2) 113.8(6) yes . . .
C(1) C(2) H(1) 120.0 no . . .
C(3) C(2) H(1) 120.3 no . . .
C(2) C(3) H(2) 119.1 no . . .
C(4) C(3) H(2) 119.3 no . . .
C(4) C(5) H(3) 119.1 no . . .
C(6) C(5) H(3) 119.0 no . . .
C(1) C(6) H(4) 120.3 no . . .
C(5) C(6) H(4) 120.3 no . . .
C(4) C(7) H(5) 109.0 no . . .
C(4) C(7) H(6) 109.9 no . . .
C(4) C(7) H(7) 109.5 no . . .
H(5) C(7) H(6) 109.5 no . . .
H(5) C(7) H(7) 109.5 no . . .
H(6) C(7) H(7) 109.5 no . . .
C(8) C(9) H(8) 120.9 no . . .
C(10) C(9) H(8) 120.7 no . . .
C(9) C(10) H(9) 119.2 no . . .
C(11) C(10) H(9) 119.1 no . . .
C(11) C(12) H(10) 119.6 no . . .
C(13) C(12) H(10) 119.8 no . . .
C(8) C(13) H(11) 120.1 no . . .
C(12) C(13) H(11) 119.6 no . . .
C(11) C(14) H(12) 109.1 no . . .
C(11) C(14) H(13) 109.3 no . . .
C(11) C(14) H(14) 110.0 no . . .
H(12) C(14) H(13) 109.5 no . . .
H(12) C(14) H(14) 109.5 no . . .
H(13) C(14) H(14) 109.5 no . . .
C(15) C(20) H(15) 109.5 no . . .
C(15) C(20) H(16) 109.1 no . . .
C(15) C(20) H(17) 109.8 no . . .
H(15) C(20) H(16) 109.5 no . . .
H(15) C(20) H(17) 109.5 no . . .
H(16) C(20) H(17) 109.5 no . . .
C(16) C(21) H(18) 109.4 no . . .
C(16) C(21) H(19) 109.2 no . . .
C(16) C(21) H(20) 109.8 no . . .
H(18) C(21) H(19) 109.5 no . . .
H(18) C(21) H(20) 109.5 no . . .
H(19) C(21) H(20) 109.5 no . . .
C(17) C(22) H(21) 109.4 no . . .
C(17) C(22) H(22) 109.3 no . . .
C(17) C(22) H(23) 109.7 no . . .
H(21) C(22) H(22) 109.5 no . . .
H(21) C(22) H(23) 109.5 no . . .
H(22) C(22) H(23) 109.5 no . . .
C(18) C(23) H(24) 108.6 no . . .
C(18) C(23) H(25) 110.0 no . . .
C(18) C(23) H(26) 109.8 no . . .
H(24) C(23) H(25) 109.5 no . . .
H(24) C(23) H(26) 109.5 no . . .
H(25) C(23) H(26) 109.5 no . . .
C(19) C(24) H(27) 108.9 no . . .
C(19) C(24) H(28) 109.9 no . . .
C(19) C(24) H(29) 109.7 no . . .
H(27) C(24) H(28) 109.5 no . . .
H(27) C(24) H(29) 109.5 no . . .
H(28) C(24) H(29) 109.5 no . . .
C(25) C(26) H(30) 120.4 no . . .
C(27) C(26) H(30) 120.1 no . . .
C(26) C(27) H(31) 119.4 no . . .
C(28) C(27) H(31) 119.2 no . . .
C(27) C(28) H(32) 120.3 no . . .
C(29) C(28) H(32) 120.2 no . . .
C(28) C(29) H(33) 119.9 no . . .
C(30) C(29) H(33) 120.1 no . . .
C(25) C(30) H(34) 120.1 no . . .
C(29) C(30) H(34) 120.0 no . . .
C(31) C(32) H(35) 119.9 no . . .
C(33) C(32) H(35) 119.9 no . . .
C(32) C(33) H(36) 119.6 no . . .
C(34) C(33) H(36) 119.7 no . . .
C(33) C(34) H(37) 120.3 no . . .
C(35) C(34) H(37) 120.2 no . . .
C(34) C(35) H(38) 119.8 no . . .
C(36) C(35) H(38) 120.1 no . . .
C(31) C(36) H(39) 119.9 no . . .
C(35) C(36) H(39) 119.7 no . . .
C(37) C(38) H(40) 120.1 no . . .
C(39) C(38) H(40) 120.0 no . . .
C(38) C(39) H(41) 119.2 no . . .
C(40) C(39) H(41) 119.8 no . . .
C(39) C(40) H(42) 120.1 no . . .
C(41) C(40) H(42) 120.6 no . . .
C(40) C(41) H(43) 119.9 no . . .
C(42) C(41) H(43) 119.7 no . . .
C(37) C(42) H(44) 118.9 no . . .
C(41) C(42) H(44) 119.3 no . . .
Cl(1) C(43) H(45) 108.1 no . . .
Cl(1) C(43) H(46) 108.3 no . . .
Cl(2) C(43) H(45) 108.3 no . . .
Cl(2) C(43) H(46) 108.8 no . . .
H(45) C(43) H(46) 109.5 no . . .

loop_
_geom_bond_atom_site_label_1
_geom_bond_atom_site_label_2
_geom_bond_distance
_geom_bond_publ_flag
_geom_bond_site_symmetry_1
_geom_bond_site_symmetry_2
Ir(1) P(1) 2.3140(16) yes . .
Ir(1) N(1) 2.130(5) yes . .
Ir(1) N(2) 2.148(5) yes . .
Ir(1) C(15) 2.237(6) yes . .
Ir(1) C(16) 2.181(7) yes . .
Ir(1) C(17) 2.220(7) yes . .
Ir(1) C(18) 2.214(7) yes . .
Ir(1) C(19) 2.238(6) yes . .
Cl(1) C(43) 1.754(10) yes . .
Cl(2) C(43) 1.733(10) yes . .
S(1) O(1) 1.443(5) yes . .
S(1) O(2) 1.446(4) yes . .
S(1) N(1) 1.583(5) yes . .
S(1) C(1) 1.770(7) yes . .
S(2) O(3) 1.453(5) yes . .
S(2) O(4) 1.436(4) yes . .
S(2) N(2) 1.579(5) yes . .
S(2) C(8) 1.776(7) yes . .
P(1) C(25) 1.834(6) yes . .
P(1) C(31) 1.842(6) yes . .
P(1) C(37) 1.836(6) yes . .
C(1) C(2) 1.400(10) yes . .
C(1) C(6) 1.375(10) yes . .
C(2) C(3) 1.379(11) yes . .
C(3) C(4) 1.386(12) yes . .
C(4) C(5) 1.373(12) yes . .
C(4) C(7) 1.510(12) yes . .
C(5) C(6) 1.399(11) yes . .
C(8) C(9) 1.375(10) yes . .
C(8) C(13) 1.374(11) yes . .
C(9) C(10) 1.403(15) yes . .
C(10) C(11) 1.376(19) yes . .
C(11) C(12) 1.349(19) yes . .
C(11) C(14) 1.54(2) yes . .
C(12) C(13) 1.399(13) yes . .
C(15) C(16) 1.454(9) yes . .
C(15) C(19) 1.415(9) yes . .
C(15) C(20) 1.500(10) yes . .
C(16) C(17) 1.417(9) yes . .
C(16) C(21) 1.506(9) yes . .
C(17) C(18) 1.444(9) yes . .
C(17) C(22) 1.501(10) yes . .
C(18) C(19) 1.442(11) yes . .
C(18) C(23) 1.494(10) yes . .
C(19) C(24) 1.503(10) yes . .
C(25) C(26) 1.395(9) yes . .
C(25) C(30) 1.389(9) yes . .
C(26) C(27) 1.369(10) yes . .
C(27) C(28) 1.392(10) yes . .
C(28) C(29) 1.372(12) yes . .
C(29) C(30) 1.400(10) yes . .
C(31) C(32) 1.399(9) yes . .
C(31) C(36) 1.378(9) yes . .
C(32) C(33) 1.378(10) yes . .
C(33) C(34) 1.386(11) yes . .
C(34) C(35) 1.376(12) yes . .
C(35) C(36) 1.401(10) yes . .
C(37) C(38) 1.386(10) yes . .
C(37) C(42) 1.384(10) yes . .
C(38) C(39) 1.393(13) yes . .
C(39) C(40) 1.378(15) yes . .
C(40) C(41) 1.348(11) yes . .
C(41) C(42) 1.383(11) yes . .
C(2) H(1) 0.950 no . .
C(3) H(2) 0.950 no . .
C(5) H(3) 0.950 no . .
C(6) H(4) 0.950 no . .
C(7) H(5) 0.950 no . .
C(7) H(6) 0.950 no . .
C(7) H(7) 0.950 no . .
C(9) H(8) 0.950 no . .
C(10) H(9) 0.950 no . .
C(12) H(10) 0.950 no . .
C(13) H(11) 0.950 no . .
C(14) H(12) 0.950 no . .
C(14) H(13) 0.950 no . .
C(14) H(14) 0.950 no . .
C(20) H(15) 0.950 no . .
C(20) H(16) 0.950 no . .
C(20) H(17) 0.950 no . .
C(21) H(18) 0.950 no . .
C(21) H(19) 0.950 no . .
C(21) H(20) 0.950 no . .
C(22) H(21) 0.950 no . .
C(22) H(22) 0.950 no . .
C(22) H(23) 0.950 no . .
C(23) H(24) 0.950 no . .
C(23) H(25) 0.950 no . .
C(23) H(26) 0.950 no . .
C(24) H(27) 0.950 no . .
C(24) H(28) 0.950 no . .
C(24) H(29) 0.950 no . .
C(26) H(30) 0.950 no . .
C(27) H(31) 0.950 no . .
C(28) H(32) 0.950 no . .
C(29) H(33) 0.950 no . .
C(30) H(34) 0.950 no . .
C(32) H(35) 0.950 no . .
C(33) H(36) 0.950 no . .
C(34) H(37) 0.950 no . .
C(35) H(38) 0.950 no . .
C(36) H(39) 0.950 no . .
C(38) H(40) 0.950 no . .
C(39) H(41) 0.950 no . .
C(40) H(42) 0.950 no . .
C(41) H(43) 0.950 no . .
C(42) H(44) 0.950 no . .
C(43) H(45) 0.950 no . .
C(43) H(46) 0.950 no . .
